data_4077506
loop_
_publ_author_name
'Aresta, Michele'
'Giannoccaro, Potenzo'
'Tommasi, Immacolata'
'Dibenedetto, Angela'
'Manotti Lanfredi, Anna Maria'
'Ugozzoli, Franco'

_publ_section_title
;
 Synthesis and Solid State and Solution Characterization of Mono- and
 Di-(\h1-C) Carbamoyl&#x2212;Palladium Complexes. New Efficient
 Palladium-Catalyzed Routes to Carbamoyl Chlorides:&#x00A0; Key
 Intermediates to Isocyanates, Carbamic Esters, and Ureas
;
_journal_issue 19
_journal_name_full Organometallics
_journal_page_first 3879
_journal_paper_doi 10.1021/om000198w
_journal_volume 19
_journal_year 2000
_chemical_formula_sum 'C16 H18 Cl N3 O Pd'
_chemical_name_systematic
; 
 ? 
;
_space_group_IT_number 61
_symmetry_space_group_name_Hall '-P 2ac 2ab'
_symmetry_space_group_name_H-M 'P b c a'
_atom_sites_solution_hydrogens geom
_atom_sites_solution_primary direct
_atom_sites_solution_secondary difmap
_audit_creation_method SHELXL
_cell_angle_alpha 90.000(5)
_cell_angle_beta 90.000(5)
_cell_angle_gamma 90.000(5)
_cell_formula_units_Z 8
_cell_length_a 17.880(5)
_cell_length_b 11.301(5)
_cell_length_c 16.378(5)
_cell_measurement_temperature 293(2)
_cell_volume 3309(2)
_computing_structure_refinement 'SHELXL-96 (Sheldrick, 1996)'
_computing_structure_solution 'SHELXS-96 (Sheldrick, 1990)'
_diffrn_ambient_temperature 293(2)
_diffrn_radiation_monochromator graphite
_diffrn_radiation_source 'fine-focus sealed tube'
_diffrn_radiation_type MoK\a
_diffrn_radiation_wavelength 0.71069
_diffrn_reflns_av_R_equivalents 0.0000
_diffrn_reflns_av_sigmaI/netI 0.0554
_diffrn_reflns_limit_h_max 21
_diffrn_reflns_limit_h_min 0
_diffrn_reflns_limit_k_max 13
_diffrn_reflns_limit_k_min 0
_diffrn_reflns_limit_l_max 19
_diffrn_reflns_limit_l_min 0
_diffrn_reflns_number 2903
_diffrn_reflns_theta_max 25.02
_diffrn_reflns_theta_min 3.16
_exptl_absorpt_coefficient_mu 1.287
_exptl_crystal_density_diffrn 1.647
_exptl_crystal_F_000 1648
_refine_diff_density_max 0.993
_refine_diff_density_min -1.208
_refine_diff_density_rms 0.132
_refine_ls_extinction_coef 0.0006(3)
_refine_ls_extinction_expression Fc^*^=kFc[1+0.001xFc^2^\l^3^/sin(2\q)]^-1/4^
_refine_ls_extinction_method SHELXL
_refine_ls_goodness_of_fit_all 0.896
_refine_ls_goodness_of_fit_obs 1.061
_refine_ls_matrix_type full
_refine_ls_number_parameters 202
_refine_ls_number_reflns 2903
_refine_ls_number_restraints 0
_refine_ls_restrained_S_all 0.896
_refine_ls_restrained_S_obs 1.061
_refine_ls_R_factor_all 0.0809
_refine_ls_R_factor_obs 0.0437
_refine_ls_shift/esd_max 0.013
_refine_ls_shift/esd_mean 0.001
_refine_ls_structure_factor_coef Fsqd
_refine_ls_weighting_details 'w=1/[\s^2^(Fo^2^)+(0.0780P)^2^+0.0000P] where P=(Fo^2^+2Fc^2^)/3'
_refine_ls_weighting_scheme calc
_refine_ls_wR_factor_all 0.1248
_refine_ls_wR_factor_obs 0.1139
_reflns_number_observed 1798
_reflns_number_total 2903
_reflns_observed_criterion >2sigma(I)
_cod_data_source_file om000198w.cif
_cod_data_source_block are01
_cod_depositor_comments
;
The following automatic conversions were performed:

'_refine_ls_weighting_scheme' value 'calc
w=1/[\s^2^(Fo^2^)+(0.0780P)^2^+0.0000P] where P=(Fo^2^+2Fc^2^)/3' was
changed to 'calc'. New tag '_refine_ls_weighting_details' was
created. The value of the new tag was set to
'w=1/[\s^2^(Fo^2^)+(0.0780P)^2^+0.0000P] where P=(Fo^2^+2Fc^2^)/3'.

Automatic conversion script
Id: cif_fix_values 3143 2015-03-26 13:38:13Z robertas 
;
_cod_database_code 4077506
_chemical_formula_weightical 410.18

loop_
_symmetry_equiv_pos_as_xyz
'x, y, z'
'-x+1/2, -y, z+1/2'
'x+1/2, -y+1/2, -z'
'-x, y+1/2, -z+1/2'
'-x, -y, -z'
'x-1/2, y, -z-1/2'
'-x-1/2, y-1/2, z'
'x, -y-1/2, z-1/2'

loop_
_atom_site_aniso_label
_atom_site_aniso_U_11
_atom_site_aniso_U_22
_atom_site_aniso_U_33
_atom_site_aniso_U_23
_atom_site_aniso_U_13
_atom_site_aniso_U_12
Pd1 0.0214(3) 0.0355(3) 0.0376(3) 0.0007(2) -0.00330(19) 0.0002(2)
Cl1 0.0456(9) 0.0463(9) 0.0424(9) -0.0060(7) -0.0014(7) -0.0040(7)
O1 0.042(3) 0.072(3) 0.078(3) 0.035(3) -0.007(3) -0.007(3)
N1 0.028(2) 0.036(3) 0.042(3) -0.001(2) -0.006(2) -0.001(2)
N2 0.024(2) 0.048(3) 0.049(3) -0.002(3) 0.000(2) 0.007(2)
N3 0.018(2) 0.047(3) 0.061(3) 0.016(3) -0.007(2) -0.006(2)
C2 0.032(3) 0.040(3) 0.044(3) -0.003(3) -0.010(3) 0.002(3)
C3 0.043(4) 0.050(4) 0.058(4) -0.005(4) -0.010(3) -0.011(3)
C4 0.042(4) 0.062(5) 0.081(5) -0.003(4) -0.007(4) -0.022(4)
C5 0.033(4) 0.069(5) 0.064(5) -0.002(4) 0.006(3) -0.011(3)
C6 0.040(4) 0.048(4) 0.043(4) -0.007(3) 0.003(3) -0.004(3)
C7 0.041(3) 0.034(3) 0.045(4) 0.002(3) -0.006(3) 0.008(3)
C8 0.067(5) 0.042(4) 0.058(5) -0.012(4) -0.009(4) 0.003(4)
C9 0.079(6) 0.072(5) 0.053(5) -0.032(4) -0.004(4) 0.013(4)
C10 0.054(5) 0.090(6) 0.060(5) -0.014(5) 0.006(4) 0.025(4)
C11 0.039(4) 0.066(5) 0.054(4) -0.011(4) 0.005(3) 0.014(4)
C12 0.035(4) 0.041(4) 0.044(4) 0.007(3) -0.002(3) 0.000(3)
C13 0.023(3) 0.058(4) 0.063(4) 0.013(4) 0.003(3) -0.006(3)
C14 0.043(4) 0.089(6) 0.075(5) 0.011(5) -0.009(4) -0.031(4)
C15 0.039(4) 0.120(7) 0.078(6) 0.032(6) -0.019(4) -0.025(5)
C16 0.039(4) 0.099(7) 0.080(6) 0.047(5) -0.015(4) -0.014(4)
C17 0.026(3) 0.052(4) 0.090(6) 0.025(4) -0.007(3) -0.001(3)

loop_
_atom_site_label
_atom_site_type_symbol
_atom_site_fract_x
_atom_site_fract_y
_atom_site_fract_z
_atom_site_U_iso_or_equiv
_atom_site_thermal_displace_type
_atom_site_occupancy
_atom_site_calc_flag
_atom_site_refinement_flags
Pd1 Pd 0.35909(2) 0.04996(4) 0.68853(3) 0.03153(19) Uani 1 d .
Cl1 Cl 0.36992(8) -0.05870(14) 0.56892(10) 0.0447(4) Uani 1 d .
O1 O 0.2536(3) -0.1048(4) 0.7540(3) 0.0638(13) Uani 1 d .
N1 N 0.4670(2) 0.1336(4) 0.6827(3) 0.0354(11) Uani 1 d .
N2 N 0.3587(3) 0.1477(5) 0.7943(3) 0.0401(12) Uani 1 d .
N3 N 0.1992(3) 0.0287(4) 0.6720(3) 0.0421(13) Uani 1 d .
C2 C 0.4806(3) 0.2092(5) 0.7453(4) 0.0385(14) Uani 1 d .
C3 C 0.5458(4) 0.2737(6) 0.7478(4) 0.0503(17) Uani 1 d .
H3 H 0.5554 0.3286 0.7945 0.072(8) Uiso 1 calc R
C4 C 0.5976(4) 0.2634(7) 0.6869(5) 0.061(2) Uani 1 d .
H4 H 0.6446 0.3113 0.6883 0.072(8) Uiso 1 calc R
C5 C 0.5841(4) 0.1855(6) 0.6232(4) 0.0553(19) Uani 1 d .
H5 H 0.6214 0.1746 0.5783 0.072(8) Uiso 1 calc R
C6 C 0.5182(3) 0.1239(5) 0.6234(4) 0.0437(16) Uani 1 d .
H6 H 0.5077 0.0689 0.5770 0.072(8) Uiso 1 calc R
C7 C 0.4211(3) 0.2149(5) 0.8089(4) 0.0402(14) Uani 1 d .
C8 C 0.4268(4) 0.2834(6) 0.8775(4) 0.0557(19) Uani 1 d .
H8 H 0.4729 0.3313 0.8875 0.072(8) Uiso 1 calc R
C9 C 0.3677(4) 0.2860(7) 0.9339(4) 0.068(2) Uani 1 d .
H9 H 0.3700 0.3385 0.9830 0.072(8) Uiso 1 calc R
C10 C 0.3072(4) 0.2157(7) 0.9204(4) 0.068(2) Uani 1 d .
H10 H 0.2655 0.2134 0.9610 0.072(8) Uiso 1 calc R
C11 C 0.3036(4) 0.1480(6) 0.8510(4) 0.0527(18) Uani 1 d .
H11 H 0.2586 0.0971 0.8419 0.072(8) Uiso 1 calc R
C12 C 0.2597(3) -0.0220(5) 0.7075(4) 0.0398(15) Uani 1 d .
C13 C 0.1251(3) -0.0252(6) 0.6818(4) 0.0476(17) Uani 1 d .
H13A H 0.0900 0.0337 0.7063 0.060(6) Uiso 1 calc R
H13B H 0.1287 -0.0944 0.7197 0.060(6) Uiso 1 calc R
C14 C 0.0952(4) -0.0657(7) 0.6004(5) 0.069(2) Uani 1 d .
H14A H 0.1263 -0.1331 0.5801 0.060(6) Uiso 1 calc R
H14B H 0.0428 -0.0949 0.6076 0.060(6) Uiso 1 calc R
C15 C 0.0959(4) 0.0325(8) 0.5380(5) 0.079(3) Uani 1 d .
H15A H 0.0808 0.0004 0.4835 0.060(6) Uiso 1 calc R
H15B H 0.0591 0.0949 0.5540 0.060(6) Uiso 1 calc R
C16 C 0.1736(4) 0.0863(7) 0.5319(5) 0.073(3) Uani 1 d .
H16A H 0.2088 0.0267 0.5084 0.060(6) Uiso 1 calc R
H16B H 0.1721 0.1559 0.4942 0.060(6) Uiso 1 calc R
C17 C 0.2019(3) 0.1251(6) 0.6134(4) 0.056(2) Uani 1 d .
H17A H 0.2545 0.1537 0.6079 0.060(6) Uiso 1 calc R
H17B H 0.1707 0.1924 0.6337 0.060(6) Uiso 1 calc R

loop_
_atom_type_symbol
_atom_type_description
_atom_type_scat_dispersion_real
_atom_type_scat_dispersion_imag
_atom_type_scat_source
C C 0.0033 0.0016 'International Tables Vol C Tables 4.2.6.8 and 6.1.1.4'
H H 0.0000 0.0000 'International Tables Vol C Tables 4.2.6.8 and 6.1.1.4'
N N 0.0061 0.0033 'International Tables Vol C Tables 4.2.6.8 and 6.1.1.4'
O O 0.0106 0.0060 'International Tables Vol C Tables 4.2.6.8 and 6.1.1.4'
Cl Cl 0.1484 0.1585 'International Tables Vol C Tables 4.2.6.8 and 6.1.1.4'
Pd Pd -0.9988 1.0072 'International Tables Vol C Tables 4.2.6.8 and 6.1.1.4'

loop_
_geom_angle_atom_site_label_1
_geom_angle_atom_site_label_2
_geom_angle_atom_site_label_3
_geom_angle
C12 Pd1 N2 94.9(2)
C12 Pd1 N1 173.4(2)
N2 Pd1 N1 78.72(18)
C12 Pd1 Cl1 89.41(18)
N2 Pd1 Cl1 175.38(13)
N1 Pd1 Cl1 96.89(13)
C6 N1 C2 118.5(5)
C6 N1 Pd1 127.6(4)
C2 N1 Pd1 113.8(4)
C7 N2 C11 118.1(5)
C7 N2 Pd1 116.2(4)
C11 N2 Pd1 125.6(5)
C12 N3 C17 125.1(5)
C12 N3 C13 119.9(5)
C17 N3 C13 114.4(5)
N1 C2 C3 120.5(6)
N1 C2 C7 115.2(5)
C3 C2 C7 124.2(6)
C4 C3 C2 120.5(6)
C3 C4 C5 119.1(6)
C6 C5 C4 118.0(6)
N1 C6 C5 123.3(6)
N2 C7 C8 121.2(6)
N2 C7 C2 115.8(5)
C8 C7 C2 123.0(6)
C7 C8 C9 119.7(7)
C8 C9 C10 118.6(7)
C11 C10 C9 119.9(7)
C10 C11 N2 122.3(7)
O1 C12 N3 121.6(6)
O1 C12 Pd1 119.8(5)
N3 C12 Pd1 118.4(4)
N3 C13 C14 110.5(5)
C15 C14 C13 111.9(6)
C16 C15 C14 110.2(6)
C17 C16 C15 111.6(6)
N3 C17 C16 111.1(6)

loop_
_geom_bond_atom_site_label_1
_geom_bond_atom_site_label_2
_geom_bond_distance
Pd1 C12 1.979(6)
Pd1 N2 2.054(5)
Pd1 N1 2.151(5)
Pd1 Cl1 2.3200(17)
O1 C12 1.212(7)
N1 C6 1.338(7)
N1 C2 1.357(7)
N2 C7 1.370(8)
N2 C11 1.354(7)
N3 C12 1.354(7)
N3 C17 1.453(7)
N3 C13 1.467(7)
C2 C3 1.375(8)
C2 C7 1.491(8)
C3 C4 1.365(9)
C4 C5 1.387(9)
C5 C6 1.369(8)
C7 C8 1.369(8)
C8 C9 1.404(10)
C9 C10 1.359(10)
C10 C11 1.372(9)
C13 C14 1.507(9)
C14 C15 1.509(10)
C15 C16 1.520(9)
C16 C17 1.492(10)
